data_7027765
loop_
_publ_author_name
'Sampanthar, Jeyagowry T.'
'Deivaraj, Theivanayagam C.'
'Vittal, Jagadese J.'
'Dean, Philip A. W.'

_publ_section_title
;
 Thioacetate complexes of Group 12 metals. Structures of
 [Ph4P][Zn(SC{O}Me)3(H2O)] and [Ph4P][Cd(SC{O}Me)3]&#x200A;&#x2020;
;
_journal_issue 24
_journal_name_full 'Journal of the Chemical Society, Dalton Transactions'
_journal_page_first 4419
_journal_paper_doi 10.1039/a906494j
_journal_year 1999
_chemical_compound_source 'see text'
_chemical_formula_structural (Ph~4~P)[Zn(SC{O}Me)~3~(H~2~O)]
_chemical_formula_sum 'C30 H31 O4 P S3 Zn'
_chemical_formula_weight 648.07
_chemical_name_systematic
; 
 ? 
;
_space_group_IT_number 14
_symmetry_cell_setting monoclinic
_symmetry_space_group_name_Hall '-P 2yn'
_symmetry_space_group_name_H-M 'P 1 21/n 1'
_atom_sites_solution_hydrogens geom
_atom_sites_solution_primary direct
_atom_sites_solution_secondary difmap
_audit_creation_method SHELXL
_cell_angle_alpha 90.00
_cell_angle_beta 93.281(1)
_cell_angle_gamma 90.00
_cell_formula_units_Z 4
_cell_length_a 11.6160(3)
_cell_length_b 19.2122(3)
_cell_length_c 14.3978(3)
_cell_measurement_reflns_used 5677
_cell_measurement_temperature 296(2)
_cell_measurement_theta_max 29.32
_cell_measurement_theta_min 1.77
_cell_volume 3207.87(12)
_computing_cell_refinement 'SAINT (Siemens, 1996)'
_computing_data_collection 'SMART (Siemens, 1996)'
_computing_data_reduction 'SAINT (Siemens, 1996)'
_computing_molecular_graphics 'SHELXTL (Siemens, 1996)'
_computing_publication_material 'SHELXTL (Siemens, 1996)'
_computing_structure_refinement 'SHELXTL (Siemens, 1996)'
_computing_structure_solution 'SHELXS-86 (Sheldrick, 1990)'
_diffrn_ambient_temperature 296(2)
_diffrn_measurement_device 'Siemens SMART CCD System'
_diffrn_measurement_method 'frames \w scans'
_diffrn_radiation_monochromator graphite
_diffrn_radiation_source 'fine-focus sealed tube'
_diffrn_radiation_type MoK\a
_diffrn_radiation_wavelength 0.71073
_diffrn_reflns_av_R_equivalents 0.0292
_diffrn_reflns_av_sigmaI/netI 0.0482
_diffrn_reflns_limit_h_max 12
_diffrn_reflns_limit_h_min -15
_diffrn_reflns_limit_k_max 26
_diffrn_reflns_limit_k_min -23
_diffrn_reflns_limit_l_max 10
_diffrn_reflns_limit_l_min -19
_diffrn_reflns_number 14196
_diffrn_reflns_theta_max 29.32
_diffrn_reflns_theta_min 1.77
_exptl_absorpt_coefficient_mu 1.042
_exptl_absorpt_correction_T_max 0.8622
_exptl_absorpt_correction_T_min 0.6632
_exptl_absorpt_correction_type 'SADABS (Sheldrick, 1996)'
_exptl_crystal_colour yellow
_exptl_crystal_density_diffrn 1.342
_exptl_crystal_density_meas ?
_exptl_crystal_description 'long thin rods, cut'
_exptl_crystal_F_000 1344
_exptl_crystal_size_max 0.3
_exptl_crystal_size_mid 0.2
_exptl_crystal_size_min 0.15
_refine_diff_density_max 0.234
_refine_diff_density_min -0.219
_refine_diff_density_rms 0.044
_refine_ls_extinction_coef 0.0009(2)
_refine_ls_extinction_expression Fc^*^=kFc[1+0.001xFc^2^\l^3^/sin(2\q)]^-1/4^
_refine_ls_extinction_method SHELXL
_refine_ls_goodness_of_fit_all 1.040
_refine_ls_goodness_of_fit_obs 1.145
_refine_ls_matrix_type full
_refine_ls_number_parameters 363
_refine_ls_number_reflns 6665
_refine_ls_number_restraints 0
_refine_ls_restrained_S_all 1.041
_refine_ls_restrained_S_obs 1.145
_refine_ls_R_factor_all 0.0981
_refine_ls_R_factor_obs 0.0552
_refine_ls_shift/esd_max 0.008
_refine_ls_shift/esd_mean 0.000
_refine_ls_structure_factor_coef Fsqd
_refine_ls_weighting_details 'w=1/[\s^2^(Fo^2^)+(0.0324P)^2^+2.1156P] where P=(Fo^2^+2Fc^2^)/3'
_refine_ls_weighting_scheme calc
_refine_ls_wR_factor_all 0.1157
_refine_ls_wR_factor_obs 0.1003
_reflns_number_observed 4267
_reflns_number_total 6666
_reflns_observed_criterion >2sigma(I)
_cod_data_source_file 906494jsup1.cif
_cod_data_source_block jj9
_cod_depositor_comments
;
The following automatic conversions were performed:

'_exptl_crystal_density_meas' value 'not measured' was changed to '?'
- the value is perceived as not measured.

Automatic conversion script
Id: cif_fix_values 3008 2015-01-20 13:52:24Z robertas 

The following automatic conversions were performed:

'_refine_ls_weighting_scheme' value 'calc
w=1/[\s^2^(Fo^2^)+(0.0324P)^2^+2.1156P] where P=(Fo^2^+2Fc^2^)/3' was
changed to 'calc'. New tag '_refine_ls_weighting_details' was
created. The value of the new tag was set to
'w=1/[\s^2^(Fo^2^)+(0.0324P)^2^+2.1156P] where P=(Fo^2^+2Fc^2^)/3'.

Automatic conversion script
Id: cif_fix_values 3143 2015-03-26 13:38:13Z robertas 
;
_cod_original_cell_volume 3207.88(12)
_cod_original_sg_symbol_H-M P2(1)/n
_cod_database_code 7027765

loop_
_symmetry_equiv_pos_as_xyz
'x, y, z'
'-x+1/2, y+1/2, -z+1/2'
'-x, -y, -z'
'x-1/2, -y-1/2, z-1/2'

loop_
_atom_site_aniso_label
_atom_site_aniso_U_11
_atom_site_aniso_U_22
_atom_site_aniso_U_33
_atom_site_aniso_U_23
_atom_site_aniso_U_13
_atom_site_aniso_U_12
Zn1 0.0612(3) 0.0749(3) 0.0523(2) 0.0012(2) 0.0024(2) 0.0024(2)
S1 0.0691(7) 0.1062(8) 0.0676(6) -0.0077(6) -0.0061(5) -0.0039(6)
S2 0.0712(7) 0.0864(7) 0.0607(6) 0.0046(5) 0.0075(5) 0.0145(5)
S3 0.1028(9) 0.0793(7) 0.0663(6) 0.0070(5) 0.0157(6) -0.0061(6)
O1 0.075(2) 0.093(2) 0.065(2) 0.0049(15) -0.0016(15) 0.002(2)
O2 0.098(2) 0.095(2) 0.066(2) 0.001(2) 0.013(2) 0.012(2)
O3 0.117(3) 0.088(2) 0.136(3) 0.028(2) 0.053(3) 0.034(2)
O4 0.065(2) 0.092(2) 0.081(2) -0.003(2) 0.0165(15) 0.005(2)
C1 0.088(3) 0.071(2) 0.052(2) 0.001(2) -0.002(2) 0.005(2)
C2 0.125(5) 0.177(6) 0.089(4) -0.060(4) 0.004(3) -0.006(4)
C3 0.060(3) 0.077(3) 0.069(3) 0.002(2) 0.000(2) 0.000(2)
C4 0.129(5) 0.163(5) 0.090(3) 0.043(4) 0.009(3) 0.057(4)
C5 0.085(3) 0.067(3) 0.099(3) 0.022(2) 0.005(3) 0.019(2)
C6 0.130(5) 0.069(3) 0.201(7) 0.011(4) 0.038(5) 0.013(3)
P1 0.0449(5) 0.0464(4) 0.0476(5) 0.0003(4) 0.0043(4) -0.0008(4)
C1A 0.041(2) 0.054(2) 0.067(2) -0.005(2) 0.008(2) -0.0038(14)
C2A 0.052(2) 0.079(2) 0.068(2) -0.010(2) 0.003(2) -0.005(2)
C3A 0.053(3) 0.119(4) 0.099(3) -0.032(3) -0.006(2) -0.004(2)
C4A 0.064(3) 0.101(4) 0.161(6) -0.034(4) 0.009(4) -0.024(3)
C5A 0.076(3) 0.074(3) 0.156(5) 0.007(3) 0.027(4) -0.021(2)
C6A 0.064(3) 0.063(2) 0.098(3) 0.006(2) 0.016(2) -0.010(2)
C1B 0.054(2) 0.047(2) 0.050(2) -0.0011(15) 0.011(2) 0.0022(15)
C2B 0.061(2) 0.061(2) 0.068(2) 0.003(2) 0.014(2) 0.008(2)
C3B 0.087(3) 0.073(3) 0.090(3) 0.005(2) 0.026(3) 0.025(2)
C4B 0.133(5) 0.057(2) 0.083(3) -0.006(2) 0.030(3) 0.019(3)
C5B 0.109(4) 0.058(2) 0.086(3) -0.017(2) 0.008(3) -0.012(2)
C6B 0.071(3) 0.060(2) 0.065(2) -0.008(2) 0.003(2) -0.001(2)
C1C 0.045(2) 0.053(2) 0.047(2) 0.0023(15) 0.0028(15) 0.0008(14)
C2C 0.051(2) 0.062(2) 0.055(2) -0.004(2) 0.003(2) 0.002(2)
C3C 0.063(2) 0.083(3) 0.055(2) -0.010(2) 0.005(2) 0.009(2)
C4C 0.077(3) 0.113(4) 0.066(3) -0.004(3) 0.025(2) -0.003(3)
C5C 0.095(4) 0.101(3) 0.098(3) -0.009(3) 0.047(3) -0.036(3)
C6C 0.077(3) 0.074(2) 0.073(3) -0.012(2) 0.023(2) -0.024(2)
C1D 0.050(2) 0.054(2) 0.048(2) 0.0011(15) 0.007(2) 0.0008(15)
C2D 0.057(2) 0.056(2) 0.055(2) 0.001(2) 0.003(2) 0.002(2)
C3D 0.066(3) 0.065(2) 0.071(3) 0.011(2) 0.001(2) 0.009(2)
C4D 0.087(3) 0.082(3) 0.066(3) 0.025(2) -0.003(2) 0.003(2)
C5D 0.104(4) 0.103(3) 0.047(2) 0.007(2) 0.015(2) 0.008(3)
C6D 0.077(3) 0.080(2) 0.058(2) 0.007(2) 0.013(2) 0.016(2)

loop_
_atom_site_label
_atom_site_type_symbol
_atom_site_fract_x
_atom_site_fract_y
_atom_site_fract_z
_atom_site_U_iso_or_equiv
_atom_site_thermal_displace_type
_atom_site_occupancy
_atom_site_calc_flag
_atom_site_refinement_flags
Zn1 Zn 0.71619(4) 0.07595(2) 0.24604(3) 0.0628(2) Uani 1 d .
S1 S 0.60626(9) 0.02333(6) 0.12697(7) 0.0814(3) Uani 1 d .
S2 S 0.84627(9) -0.00069(6) 0.32337(7) 0.0726(3) Uani 1 d .
S3 S 0.78747(11) 0.18595(6) 0.21171(8) 0.0824(3) Uani 1 d .
O1 O 0.8259(2) 0.02713(14) 0.0993(2) 0.0779(8) Uani 1 d .
O2 O 0.7369(3) 0.0241(2) 0.4746(2) 0.0861(8) Uani 1 d .
O3 O 0.6481(3) 0.2278(2) 0.3391(3) 0.1120(12) Uani 1 d .
O4 O 0.6038(2) 0.0948(2) 0.3509(2) 0.0791(8) Uani 1 d .
H1 H 0.6940(32) 0.0525(18) 0.4004(27) 0.083(9) Uiso 1 d .
H2 H 0.6162(36) 0.1381(20) 0.3547(29) 0.083(9) Uiso 1 d .
C1 C 0.7307(4) 0.0084(2) 0.0688(3) 0.0706(10) Uani 1 d .
C2 C 0.7179(5) -0.0298(3) -0.0228(3) 0.130(2) Uani 1 d .
H2A H 0.6542(25) -0.0107(16) -0.0598(13) 0.195 Uiso 1 calc R
H2B H 0.7040(39) -0.0782(5) -0.0115(4) 0.195 Uiso 1 calc R
H2C H 0.7873(15) -0.0248(20) -0.0553(14) 0.195 Uiso 1 calc R
C3 C 0.8099(3) -0.0097(2) 0.4353(3) 0.0688(10) Uani 1 d .
C4 C 0.8740(5) -0.0662(3) 0.4889(4) 0.127(2) Uani 1 d .
H4A H 0.9410(21) -0.0793(16) 0.4569(16) 0.191 Uiso 1 calc R
H4B H 0.8246(13) -0.1059(9) 0.4941(26) 0.191 Uiso 1 calc R
H4C H 0.8973(33) -0.0494(8) 0.5499(11) 0.191 Uiso 1 calc R
C5 C 0.7216(4) 0.2434(2) 0.2846(3) 0.0835(13) Uani 1 d .
C6 C 0.7624(5) 0.3179(2) 0.2808(5) 0.132(2) Uani 1 d .
H6A H 0.8450(5) 0.3188(3) 0.2807(34) 0.198 Uiso 1 calc R
H6B H 0.7380(36) 0.3427(7) 0.3341(17) 0.198 Uiso 1 calc R
H6C H 0.7301(32) 0.3396(8) 0.2252(17) 0.198 Uiso 1 calc R
P1 P 0.78504(7) 0.23508(4) 0.68861(6) 0.0463(2) Uani 1 d .
C1A C 0.6578(3) 0.1862(2) 0.6540(2) 0.0537(8) Uani 1 d .
C2A C 0.5981(3) 0.2013(2) 0.5696(3) 0.0663(10) Uani 1 d .
H2A1 H 0.6238(3) 0.2366(2) 0.5318(3) 0.080 Uiso 1 calc R
C3A C 0.5005(4) 0.1636(3) 0.5424(4) 0.0906(14) Uani 1 d .
H3A H 0.4599(4) 0.1737(3) 0.4866(4) 0.109 Uiso 1 calc R
C4A C 0.4640(4) 0.1112(3) 0.5981(5) 0.108(2) Uani 1 d .
H4A1 H 0.3993(4) 0.0854(3) 0.5789(5) 0.130 Uiso 1 calc R
C5A C 0.5206(4) 0.0965(2) 0.6805(5) 0.101(2) Uani 1 d .
H5A H 0.4938(4) 0.0611(2) 0.7177(5) 0.121 Uiso 1 calc R
C6A C 0.6188(3) 0.1339(2) 0.7100(3) 0.0743(11) Uani 1 d .
H6A1 H 0.6575(3) 0.1239(2) 0.7668(3) 0.089 Uiso 1 calc R
C1B C 0.7458(3) 0.3212(2) 0.7229(2) 0.0501(8) Uani 1 d .
C2B C 0.6355(3) 0.3470(2) 0.7031(3) 0.0631(9) Uani 1 d .
H2B1 H 0.5793(3) 0.3191(2) 0.6733(3) 0.076 Uiso 1 calc R
C3B C 0.6098(4) 0.4142(2) 0.7281(3) 0.0826(12) Uani 1 d .
H3B H 0.5363(4) 0.4319(2) 0.7141(3) 0.099 Uiso 1 calc R
C4B C 0.6907(5) 0.4551(2) 0.7730(3) 0.0900(14) Uani 1 d .
H4B1 H 0.6719(5) 0.5003(2) 0.7894(3) 0.108 Uiso 1 calc R
C5B C 0.8004(4) 0.4301(2) 0.7945(3) 0.0844(13) Uani 1 d .
H5B H 0.8553(4) 0.4583(2) 0.8253(3) 0.101 Uiso 1 calc R
C6B C 0.8283(3) 0.3628(2) 0.7698(2) 0.0652(10) Uani 1 d .
H6B1 H 0.9018(3) 0.3454(2) 0.7846(2) 0.078 Uiso 1 calc R
C1C C 0.8748(3) 0.2388(2) 0.5910(2) 0.0482(8) Uani 1 d .
C2C C 0.8688(3) 0.1859(2) 0.5248(2) 0.0561(9) Uani 1 d .
H2C1 H 0.8207(3) 0.1479(2) 0.5328(2) 0.067 Uiso 1 calc R
C3C C 0.9333(3) 0.1891(2) 0.4478(3) 0.0667(10) Uani 1 d .
H3C H 0.9278(3) 0.1541(2) 0.4032(3) 0.080 Uiso 1 calc R
C4C C 1.0052(4) 0.2443(2) 0.4373(3) 0.0845(12) Uani 1 d .
H4C1 H 1.0487(4) 0.2465(2) 0.3851(3) 0.101 Uiso 1 calc R
C5C C 1.0146(4) 0.2966(2) 0.5020(3) 0.0963(15) Uani 1 d .
H5C H 1.0649(4) 0.3335(2) 0.4941(3) 0.116 Uiso 1 calc R
C6C C 0.9492(3) 0.2943(2) 0.5791(3) 0.0742(11) Uani 1 d .
H6C1 H 0.9549(3) 0.3298(2) 0.6229(3) 0.089 Uiso 1 calc R
C1D C 0.8575(3) 0.1925(2) 0.7861(2) 0.0505(8) Uani 1 d .
C2D C 0.9399(3) 0.1417(2) 0.7727(2) 0.0560(8) Uani 1 d .
H2D H 0.9644(3) 0.1333(2) 0.7133(2) 0.067 Uiso 1 calc R
C3D C 0.9857(3) 0.1036(2) 0.8473(3) 0.0675(10) Uani 1 d .
H3D H 1.0402(3) 0.0693(2) 0.8380(3) 0.081 Uiso 1 calc R
C4D C 0.9511(4) 0.1162(2) 0.9346(3) 0.0788(12) Uani 1 d .
H4D H 0.9821(4) 0.0902(2) 0.9844(3) 0.095 Uiso 1 calc R
C5D C 0.8706(4) 0.1672(2) 0.9498(3) 0.0843(13) Uani 1 d .
H5D H 0.8478(4) 0.1758(2) 1.0097(3) 0.101 Uiso 1 calc R
C6D C 0.8241(4) 0.2052(2) 0.8756(3) 0.0711(10) Uani 1 d .
H6D H 0.7700(4) 0.2397(2) 0.8855(3) 0.085 Uiso 1 calc R

loop_
_atom_type_symbol
_atom_type_description
_atom_type_scat_dispersion_real
_atom_type_scat_dispersion_imag
_atom_type_scat_source
C C 0.0033 0.0016 'International Tables Vol C Tables 4.2.6.8 and 6.1.1.4'
H H 0.0000 0.0000 'International Tables Vol C Tables 4.2.6.8 and 6.1.1.4'
O O 0.0106 0.0060 'International Tables Vol C Tables 4.2.6.8 and 6.1.1.4'
P P 0.1023 0.0942 'International Tables Vol C Tables 4.2.6.8 and 6.1.1.4'
S S 0.1246 0.1234 'International Tables Vol C Tables 4.2.6.8 and 6.1.1.4'
Zn Zn 0.2839 1.4301 'International Tables Vol C Tables 4.2.6.8 and 6.1.1.4'

loop_
_geom_angle_atom_site_label_1
_geom_angle_atom_site_label_2
_geom_angle_atom_site_label_3
_geom_angle
O4 Zn1 S1 105.70(9)
O4 Zn1 S3 103.94(9)
S1 Zn1 S3 115.27(4)
O4 Zn1 S2 100.30(9)
S1 Zn1 S2 113.02(4)
S3 Zn1 S2 116.27(4)
O4 Zn1 O1 166.34(11)
S1 Zn1 O1 62.13(7)
S3 Zn1 O1 87.69(7)
S2 Zn1 O1 80.39(6)
O4 Zn1 O3 51.84(11)
S1 Zn1 O3 123.27(7)
S3 Zn1 O3 52.13(7)
S2 Zn1 O3 121.44(7)
O1 Zn1 O3 139.01(9)
O4 Zn1 O2 50.83(10)
S1 Zn1 O2 126.12(6)
S3 Zn1 O2 117.36(6)
S2 Zn1 O2 49.83(6)
O1 Zn1 O2 129.76(8)
O3 Zn1 O2 82.73(8)
C1 S1 Zn1 89.42(14)
C3 S2 Zn1 109.03(15)
C5 S3 Zn1 105.9(2)
C1 O1 Zn1 85.7(2)
C3 O2 Zn1 74.0(2)
C5 O3 Zn1 76.6(3)
O1 C1 C2 120.0(4)
O1 C1 S1 122.7(3)
C2 C1 S1 117.3(4)
O2 C3 C4 118.6(4)
O2 C3 S2 126.7(3)
C4 C3 S2 114.7(3)
O3 C5 C6 119.1(5)
O3 C5 S3 125.3(3)
C6 C5 S3 115.6(4)
C1D P1 C1B 108.76(15)
C1D P1 C1A 108.7(2)
C1B P1 C1A 109.9(2)
C1D P1 C1C 111.25(15)
C1B P1 C1C 110.23(15)
C1A P1 C1C 108.0(2)
C6A C1A C2A 119.8(3)
C6A C1A P1 120.7(3)
C2A C1A P1 119.5(3)
C3A C2A C1A 119.8(4)
C4A C3A C2A 119.7(5)
C5A C4A C3A 121.0(5)
C4A C5A C6A 120.5(5)
C1A C6A C5A 119.1(4)
C2B C1B C6B 119.7(3)
C2B C1B P1 121.3(3)
C6B C1B P1 119.0(3)
C3B C2B C1B 119.5(4)
C4B C3B C2B 120.8(4)
C3B C4B C5B 120.7(4)
C4B C5B C6B 119.6(4)
C5B C6B C1B 119.7(4)
C6C C1C C2C 118.8(3)
C6C C1C P1 121.4(3)
C2C C1C P1 119.8(3)
C3C C2C C1C 120.7(3)
C4C C3C C2C 119.4(4)
C3C C4C C5C 121.3(4)
C4C C5C C6C 119.8(4)
C5C C6C C1C 120.0(4)
C2D C1D C6D 119.0(3)
C2D C1D P1 120.6(3)
C6D C1D P1 120.1(3)
C3D C2D C1D 120.1(3)
C4D C3D C2D 120.2(4)
C3D C4D C5D 120.7(4)
C6D C5D C4D 119.4(4)
C5D C6D C1D 120.5(4)

loop_
_geom_bond_atom_site_label_1
_geom_bond_atom_site_label_2
_geom_bond_distance
Zn1 O4 2.083(3)
Zn1 S1 2.3111(11)
Zn1 S3 2.3329(12)
Zn1 S2 2.3449(11)
Zn1 O1 2.697(3)
Zn1 O3 3.324(3)
Zn1 O2 3.434(3)
S1 C1 1.735(5)
S2 C3 1.698(4)
S3 C5 1.732(5)
O1 C1 1.220(4)
O2 C3 1.232(4)
O3 C5 1.229(5)
C1 C2 1.510(6)
C3 C4 1.504(6)
C5 C6 1.509(6)
P1 C1D 1.792(3)
P1 C1B 1.793(3)
P1 C1A 1.797(3)
P1 C1C 1.798(3)
C1A C6A 1.380(5)
C1A C2A 1.395(5)
C2A C3A 1.382(5)
C3A C4A 1.368(7)
C4A C5A 1.353(7)
C5A C6A 1.394(6)
C1B C2B 1.389(5)
C1B C6B 1.392(5)
C2B C3B 1.378(5)
C3B C4B 1.358(6)
C4B C5B 1.381(6)
C5B C6B 1.384(5)
C1C C6C 1.388(5)
C1C C2C 1.393(4)
C2C C3C 1.375(5)
C3C C4C 1.363(6)
C4C C5C 1.371(6)
C5C C6C 1.381(5)
C1D C2D 1.388(4)
C1D C6D 1.388(5)
C2D C3D 1.381(5)
C3D C4D 1.363(5)
C4D C5D 1.380(6)
C5D C6D 1.380(5)

loop_
_geom_torsion_atom_site_label_1
_geom_torsion_atom_site_label_2
_geom_torsion_atom_site_label_3
_geom_torsion_atom_site_label_4
_geom_torsion
O4 Zn1 S1 C1 -172.8(2)
S3 Zn1 S1 C1 73.01(13)
S2 Zn1 S1 C1 -64.07(13)
O1 Zn1 S1 C1 0.47(14)
O3 Zn1 S1 C1 132.86(15)
O2 Zn1 S1 C1 -120.19(14)
O4 Zn1 S2 C3 -3.4(2)
S1 Zn1 S2 C3 -115.51(15)
S3 Zn1 S2 C3 107.86(15)
O1 Zn1 S2 C3 -169.6(2)
O3 Zn1 S2 C3 47.9(2)
O2 Zn1 S2 C3 3.1(2)
O4 Zn1 S3 C5 -0.2(2)
S1 Zn1 S3 C5 114.9(2)
S2 Zn1 S3 C5 -109.4(2)
O1 Zn1 S3 C5 172.5(2)
O3 Zn1 S3 C5 1.3(2)
O2 Zn1 S3 C5 -53.1(2)
O4 Zn1 O1 C1 27.8(5)
S1 Zn1 O1 C1 -0.7(2)
S3 Zn1 O1 C1 -121.0(2)
S2 Zn1 O1 C1 121.9(2)
O3 Zn1 O1 C1 -110.4(2)
O2 Zn1 O1 C1 114.6(2)
O4 Zn1 O2 C3 167.4(3)
S1 Zn1 O2 C3 86.7(2)
S3 Zn1 O2 C3 -106.7(2)
S2 Zn1 O2 C3 -4.3(2)
O1 Zn1 O2 C3 5.1(3)
O3 Zn1 O2 C3 -147.0(2)
O4 Zn1 O3 C5 176.3(3)
S1 Zn1 O3 C5 -99.6(3)
S3 Zn1 O3 C5 -1.8(2)
S2 Zn1 O3 C5 98.7(3)
O1 Zn1 O3 C5 -15.2(3)
O2 Zn1 O3 C5 131.5(3)
Zn1 O1 C1 C2 -178.6(4)
Zn1 O1 C1 S1 0.9(3)
Zn1 S1 C1 O1 -1.1(3)
Zn1 S1 C1 C2 178.5(4)
Zn1 O2 C3 C4 -173.3(4)
Zn1 O2 C3 S2 5.6(3)
Zn1 S2 C3 O2 -8.4(4)
Zn1 S2 C3 C4 170.5(3)
Zn1 O3 C5 C6 -175.9(5)
Zn1 O3 C5 S3 2.3(3)
Zn1 S3 C5 O3 -3.4(5)
Zn1 S3 C5 C6 174.9(4)
C1D P1 C1A C6A 11.7(3)
C1B P1 C1A C6A -107.2(3)
C1C P1 C1A C6A 132.5(3)
C1D P1 C1A C2A -168.3(3)
C1B P1 C1A C2A 72.8(3)
C1C P1 C1A C2A -47.5(3)
C6A C1A C2A C3A -0.3(5)
P1 C1A C2A C3A 179.6(3)
C1A C2A C3A C4A -0.7(6)
C2A C3A C4A C5A 1.3(8)
C3A C4A C5A C6A -0.9(8)
C2A C1A C6A C5A 0.8(6)
P1 C1A C6A C5A -179.2(3)
C4A C5A C6A C1A -0.2(7)
C1D P1 C1B C2B -132.1(3)
C1A P1 C1B C2B -13.3(3)
C1C P1 C1B C2B 105.6(3)
C1D P1 C1B C6B 48.1(3)
C1A P1 C1B C6B 166.9(3)
C1C P1 C1B C6B -74.1(3)
C6B C1B C2B C3B 1.8(5)
P1 C1B C2B C3B -178.0(3)
C1B C2B C3B C4B -1.0(6)
C2B C3B C4B C5B 0.1(7)
C3B C4B C5B C6B 0.1(7)
C4B C5B C6B C1B 0.7(6)
C2B C1B C6B C5B -1.6(5)
P1 C1B C6B C5B 178.2(3)
C1D P1 C1C C6C -89.4(3)
C1B P1 C1C C6C 31.3(3)
C1A P1 C1C C6C 151.4(3)
C1D P1 C1C C2C 91.8(3)
C1B P1 C1C C2C -147.5(2)
C1A P1 C1C C2C -27.4(3)
C6C C1C C2C C3C -1.5(5)
P1 C1C C2C C3C 177.4(3)
C1C C2C C3C C4C 1.2(5)
C2C C3C C4C C5C 0.0(6)
C3C C4C C5C C6C -0.9(7)
C4C C5C C6C C1C 0.5(7)
C2C C1C C6C C5C 0.7(6)
P1 C1C C6C C5C -178.2(3)
C1B P1 C1D C2D -150.8(3)
C1A P1 C1D C2D 89.6(3)
C1C P1 C1D C2D -29.2(3)
C1B P1 C1D C6D 35.3(3)
C1A P1 C1D C6D -84.4(3)
C1C P1 C1D C6D 156.9(3)
C6D C1D C2D C3D 1.4(5)
P1 C1D C2D C3D -172.6(3)
C1D C2D C3D C4D -0.7(6)
C2D C3D C4D C5D -0.3(6)
C3D C4D C5D C6D 0.5(7)
C4D C5D C6D C1D 0.2(7)
C2D C1D C6D C5D -1.2(6)
P1 C1D C6D C5D 172.9(3)
